data_8103688
loop_
_publ_author_name
'Bernotat-Wulf, H.'
'Hoffmann, W.'

_publ_section_title
;
 Die Kristallstrukturen der Bleiniobate vom Pyrochlor-typ
;
_journal_name_full 'Zeitschrift fuer Kristallographie (149,1979-)'
_journal_page_first 101
_journal_page_last 117
_journal_volume 158
_journal_year 1982
_chemical_formula_sum 'Nb1.95 O7.31004 Pb2.25'
_chemical_name_systematic 'Pb2.31 Nb2 O7.31'
_space_group_IT_number 160
_symmetry_space_group_name_Hall 'R 3 -2"'
_symmetry_space_group_name_H-M 'R 3 m :H'
_cell_angle_alpha 90
_cell_angle_beta 90
_cell_angle_gamma 120
_cell_formula_units_Z 20
_cell_length_a 7.472
_cell_length_b 7.472
_cell_length_c 66.75
_cell_volume 3227.421
_citation_journal_id_ASTM ZEKRDZ
_cod_data_source_file Bernotat-Wulf_ZEKRDZ_1982_470.cif
_cod_data_source_block Nb1.95O7.31004Pb2.25
_cod_database_code 8103688

loop_
_symmetry_equiv_pos_as_xyz
x,y,z
-y,x-y,z
-x+y,-x,z
-y,-x,z
x,x-y,z
-x+y,y,z
x+2/3,y+1/3,z+1/3
-y+2/3,x-y+1/3,z+1/3
-x+y+2/3,-x+1/3,z+1/3
-y+2/3,-x+1/3,z+1/3
x+2/3,x-y+1/3,z+1/3
-x+y+2/3,y+1/3,z+1/3
x+1/3,y+2/3,z+2/3
-y+1/3,x-y+2/3,z+2/3
-x+y+1/3,-x+2/3,z+2/3
-y+1/3,-x+2/3,z+2/3
x+1/3,x-y+2/3,z+2/3
-x+y+1/3,y+2/3,z+2/3

loop_
_atom_site_label
_atom_site_type_symbol
_atom_site_fract_x
_atom_site_fract_y
_atom_site_fract_z
_atom_site_occupancy
_atom_site_U_iso_or_equiv
O7 O-2 0.872 0.128 0.0303 1 0.0
O1 O-2 0.782 0.218 0.1785 1 0.0
Nb6 Nb+5 0 0 0.61945 1 0.0
O19 O-2 0 0 0.7974 0.8417 0.0
Nb1 Nb+5 0.5067 0.4933 0.18603 1 0.0
O13 O-2 0.878 0.122 0.8792 1 0.0
O20 O-2 0 0 0.7256 0.8417 0.0
Pb3 Pb+2 0 0 0.75968 1 0.0
Nb2 Nb+5 0 0 0.47331 1 0.0
Pb2 Pb+2 0.8356 0.1644 0.13931 1 0.0
O3 O-2 0.21 0.79 0.1199 1 0.0
O14 O-2 0.533 0.467 0.9395 1 0.0
Nb7 Nb+5 0 0 0.89895 1 0.0
O17 O-2 0 0 0.2949 0.8417 0.0
Pb7 Pb+2 0.1621 0.8379 0.23626 1 0.0
Pb4 Pb+2 0.501 0.499 0.04602 1 0.0
O2 O-2 0.457 0.543 0.1553 1 0.0
O18 O-2 0 0 0.2174 0.8417 0.0
O9 O-2 0.127 0.873 0.9963 1 0.0
O16 O-2 0 0 0.3706 0.8417 0.0
Nb4 Nb+5 0 0 0.04621 1 0.0
Pb6 Pb+2 0.8402 0.1598 0.28382 1 0.0
O5 O-2 0.456 0.544 0.0868 1 0.0
O10 O-2 0.791 0.209 0.9728 1 0.0
O22 O-2 0 0 0.5802 0.8417 0.0
O6 O-2 0.122 0.878 0.065 1 0.0
O21 O-2 0 0 0.9476 0.8417 0.0
O8 O-2 0.54 0.46 0.0081 1 0.0
O4 O-2 0.873 0.127 0.0989 1 0.0
O12 O-2 0.543 0.457 0.8561 1 0.0
Nb3 Nb+5 0.1677 0.8323 0.09199 1 0.0
Pb5 Pb+2 0 0 0.33366 1 0.0
O15 O-2 0 0 0.1466 0.8417 0.0
Nb5 Nb+5 0.8352 0.1648 0 1 0.0
O11 O-2 0.127 0.873 0.9104 1 0.0
Pb1 Pb+2 0 0 0.18507 1 0.0
